data_1558007
loop_
_publ_author_name
'Ma, Lie-Feng'
'Chen, Meng-Jia'
'Liang, Dong-E'
'Shi, Lin-Mei'
'Ying, You-Min'
'Shan, Wei-Guang'
'Li, Guo-Qiang'
'Zhan, Zha-Jun'

_publ_section_title
;
 <i>Streptomyces albogriseolus</i> SY67903 Produces Eunicellin
 Diterpenoids Structurally Similar to Terpenes of the Gorgonian
 <i>Muricella sibogae</i>, the Bacterial Source.
;
_journal_issue 5
_journal_name_full 'Journal of natural products'
_journal_page_first 1641
_journal_page_last 1645
_journal_paper_doi 10.1021/acs.jnatprod.0c00147
_journal_volume 83
_journal_year 2020
_chemical_absolute_configuration ad
_chemical_formula_moiety 'C21 H28 O5, C H4 O'
_chemical_formula_sum 'C22 H32 O6'
_chemical_formula_weight 392.47
_space_group_crystal_system orthorhombic
_space_group_IT_number 19
_space_group_name_Hall 'P 2ac 2ab'
_space_group_name_H-M_alt 'P 21 21 21'
_atom_sites_solution_hydrogens mixed
_atom_sites_solution_primary dual
_audit_creation_date 2020-04-09
_audit_creation_method
;
Olex2 1.2
(compiled 2018.05.29 svn.r3508 for OlexSys, GUI svn.r5506)
;
_cell_angle_alpha 90
_cell_angle_beta 90
_cell_angle_gamma 90
_cell_formula_units_Z 4
_cell_length_a 9.2448(4)
_cell_length_b 10.1376(4)
_cell_length_c 22.4575(9)
_cell_measurement_reflns_used 9726
_cell_measurement_temperature 170(2)
_cell_measurement_theta_max 72.24
_cell_measurement_theta_min 4.36
_cell_volume 2104.72(15)
_computing_cell_refinement 'SAINT V8.38A (?, 2016)'
_computing_data_reduction 'SAINT V8.38A (?, 2016)'
_computing_molecular_graphics 'Olex2 (Dolomanov et al., 2009)'
_computing_publication_material 'Olex2 (Dolomanov et al., 2009)'
_computing_structure_refinement 'ShelXL (Sheldrick, 2015)'
_computing_structure_solution 'ShelXT (Sheldrick, 2015)'
_diffrn_ambient_temperature 170.0
_diffrn_measured_fraction_theta_full 0.999
_diffrn_measured_fraction_theta_max 0.997
_diffrn_measurement_device_type 'Bruker APEX-II CCD'
_diffrn_measurement_method '\f and \w scans'
_diffrn_radiation_type CuK\a
_diffrn_radiation_wavelength 1.54178
_diffrn_reflns_av_R_equivalents 0.0343
_diffrn_reflns_av_unetI/netI 0.0191
_diffrn_reflns_Laue_measured_fraction_full 0.999
_diffrn_reflns_Laue_measured_fraction_max 0.997
_diffrn_reflns_limit_h_max 11
_diffrn_reflns_limit_h_min -11
_diffrn_reflns_limit_k_max 12
_diffrn_reflns_limit_k_min -12
_diffrn_reflns_limit_l_max 27
_diffrn_reflns_limit_l_min -27
_diffrn_reflns_number 35059
_diffrn_reflns_point_group_measured_fraction_full 0.999
_diffrn_reflns_point_group_measured_fraction_max 0.997
_diffrn_reflns_theta_full 67.679
_diffrn_reflns_theta_max 72.364
_diffrn_reflns_theta_min 3.937
_diffrn_standards_number 0
_exptl_absorpt_coefficient_mu 0.727
_exptl_absorpt_correction_T_max 0.7536
_exptl_absorpt_correction_T_min 0.6431
_exptl_absorpt_correction_type multi-scan
_exptl_absorpt_process_details
;
SADABS-2016/2 (Bruker,2016/2) was used for absorption correction.
wR2(int) was 0.1482 before and 0.0711 after correction.
The Ratio of minimum to maximum transmission is 0.8534.
The \l/2 correction factor is Not present.
;
_exptl_crystal_colour colourless
_exptl_crystal_colour_primary colourless
_exptl_crystal_density_diffrn 1.239
_exptl_crystal_description block
_exptl_crystal_F_000 848
_exptl_crystal_size_max 0.42
_exptl_crystal_size_mid 0.35
_exptl_crystal_size_min 0.3
_refine_diff_density_max 0.223
_refine_diff_density_min -0.165
_refine_diff_density_rms 0.031
_refine_ls_abs_structure_details
;
 Flack x determined using 1751 quotients [(I+)-(I-)]/[(I+)+(I-)]
 (Parsons, Flack and Wagner, Acta Cryst. B69 (2013) 249-259).
;
_refine_ls_abs_structure_Flack 0.01(2)
_refine_ls_extinction_method none
_refine_ls_goodness_of_fit_ref 1.057
_refine_ls_hydrogen_treatment mixed
_refine_ls_matrix_type full
_refine_ls_number_parameters 262
_refine_ls_number_reflns 4153
_refine_ls_number_restraints 1
_refine_ls_restrained_S_all 1.057
_refine_ls_R_factor_all 0.0285
_refine_ls_R_factor_gt 0.0283
_refine_ls_shift/su_max 0.000
_refine_ls_shift/su_mean 0.000
_refine_ls_structure_factor_coef Fsqd
_refine_ls_weighting_details 'w=1/[\s^2^(Fo^2^)+(0.0463P)^2^+0.3536P] where P=(Fo^2^+2Fc^2^)/3'
_refine_ls_weighting_scheme calc
_refine_ls_wR_factor_gt 0.0794
_refine_ls_wR_factor_ref 0.0796
_reflns_Friedel_coverage 0.744
_reflns_Friedel_fraction_full 0.998
_reflns_Friedel_fraction_max 0.997
_reflns_number_gt 4136
_reflns_number_total 4153
_reflns_threshold_expression 'I > 2\s(I)'
_cod_data_source_file np0c00147_si_002.cif
_cod_data_source_block 191120_hm183_18_0m
_cod_depositor_comments 'Adding full bibliography for 1558007--1558008.cif.'
_cod_database_code 1558007
_shelx_shelxl_version_number 2016/6
_shelx_space_group_comment
;
The symmetry employed for this shelxl refinement is uniquely defined
by the following loop, which should always be used as a source of
symmetry information in preference to the above space-group names.
They are only intended as comments.
;
_shelx_estimated_absorpt_t_max 0.812
_shelx_estimated_absorpt_t_min 0.750
_olex2_refinement_description
;
1. Fixed Uiso
 At 1.2 times of:
  All C(H) groups, All C(H,H) groups
 At 1.5 times of:
  All C(H,H,H) groups, All O(H) groups
2. Restrained distances
 O1-H1
 0.84 with sigma of 0.02
3.a Ternary CH refined with riding coordinates:
 C1(H1A), C8(H8), C10(H10)
3.b Secondary CH2 refined with riding coordinates:
 C4(H4A,H4B), C5(H5A,H5B), C9(H9A,H9B), C12(H12A,H12B), C13(H13A,H13B)
3.c Aromatic/amide H refined with riding coordinates:
 C2(H2A), C6(H6)
3.d X=CH2 refined with riding coordinates:
 C17(H17A,H17B)
3.e Idealised Me refined as rotating group:
 C19(H19A,H19B,H19C), C20(H20A,H20B,H20C), C21(H21A,H21B,H21C), C22(H22A,H22B,
 H22C)
3.f Idealised tetrahedral OH refined as rotating group:
 O2(H2), O6(H6A)
;
_olex2_submission_special_instructions 'No special instructions were received'

loop_
_space_group_symop_operation_xyz
'x, y, z'
'-x+1/2, -y, z+1/2'
'-x, y+1/2, -z+1/2'
'x+1/2, -y+1/2, -z'

loop_
_atom_site_label
_atom_site_type_symbol
_atom_site_fract_x
_atom_site_fract_y
_atom_site_fract_z
_atom_site_U_iso_or_equiv
_atom_site_adp_type
_atom_site_occupancy
_atom_site_site_symmetry_order
_atom_site_calc_flag
_atom_site_refinement_flags_posn
_atom_site_refinement_flags_adp
_atom_site_refinement_flags_occupancy
_atom_site_disorder_assembly
_atom_site_disorder_group
O1 O 0.22614(16) 0.68913(14) 0.74316(5) 0.0349(3) Uani 1 1 d D . . . .
O2 O 0.48385(17) 0.60442(18) 0.74258(6) 0.0481(4) Uani 1 1 d . . . . .
H2 H 0.405181 0.638210 0.753429 0.072 Uiso 1 1 calc GR . . . .
O3 O 0.61516(13) 0.59325(13) 0.66133(6) 0.0335(3) Uani 1 1 d . . . . .
O4 O 0.49882(16) 0.65142(16) 0.40399(6) 0.0461(4) Uani 1 1 d . . . . .
O5 O 0.28604(14) 0.54986(13) 0.39662(5) 0.0316(3) Uani 1 1 d . . . . .
C1 C 0.28424(16) 0.42490(14) 0.57565(7) 0.0203(3) Uani 1 1 d . . . . .
H1A H 0.371081 0.456495 0.598037 0.024 Uiso 1 1 calc R . . . .
C2 C 0.29971(16) 0.46912(15) 0.51184(6) 0.0207(3) Uani 1 1 d . . . . .
H2A H 0.227879 0.440241 0.484539 0.025 Uiso 1 1 calc R . . . .
C3 C 0.40564(16) 0.54543(15) 0.49021(7) 0.0216(3) Uani 1 1 d . . . . .
C4 C 0.53458(17) 0.59444(16) 0.52518(7) 0.0251(3) Uani 1 1 d . . . . .
H4A H 0.618580 0.600385 0.497965 0.030 Uiso 1 1 calc R . . . .
H4B H 0.558322 0.528450 0.556169 0.030 Uiso 1 1 calc R . . . .
C5 C 0.5133(2) 0.72993(16) 0.55557(7) 0.0291(3) Uani 1 1 d . . . . .
H5A H 0.601688 0.752583 0.578296 0.035 Uiso 1 1 calc R . . . .
H5B H 0.499326 0.798317 0.524637 0.035 Uiso 1 1 calc R . . . .
C6 C 0.38575(19) 0.73041(14) 0.59691(7) 0.0256(3) Uani 1 1 d . . . . .
H6 H 0.301248 0.772241 0.581978 0.031 Uiso 1 1 calc R . . . .
C7 C 0.37422(18) 0.68009(15) 0.65197(7) 0.0249(3) Uani 1 1 d . . . . .
C8 C 0.22523(19) 0.66387(16) 0.67973(7) 0.0270(3) Uani 1 1 d . . . . .
H8 H 0.157432 0.727539 0.660292 0.032 Uiso 1 1 calc R . . . .
C9 C 0.16752(17) 0.52337(17) 0.67005(7) 0.0263(3) Uani 1 1 d . . . . .
H9A H 0.073466 0.513354 0.690635 0.032 Uiso 1 1 calc R . . . .
H9B H 0.236028 0.458913 0.687405 0.032 Uiso 1 1 calc R . . . .
C10 C 0.14800(16) 0.49451(15) 0.60268(7) 0.0217(3) Uani 1 1 d . . . . .
H10 H 0.139671 0.582028 0.582421 0.026 Uiso 1 1 calc R . . . .
C11 C 0.00910(17) 0.42094(17) 0.58983(7) 0.0265(3) Uani 1 1 d . . . . .
C12 C 0.01401(19) 0.27416(18) 0.60036(9) 0.0337(4) Uani 1 1 d . . . . .
H12A H -0.079376 0.233972 0.588676 0.040 Uiso 1 1 calc R . . . .
H12B H 0.030137 0.256196 0.643175 0.040 Uiso 1 1 calc R . . . .
C13 C 0.13665(19) 0.21374(17) 0.56361(9) 0.0332(4) Uani 1 1 d . . . . .
H13A H 0.140102 0.117375 0.570610 0.040 Uiso 1 1 calc R . . . .
H13B H 0.117811 0.228576 0.520738 0.040 Uiso 1 1 calc R . . . .
C14 C 0.28003(18) 0.27413(15) 0.58019(7) 0.0242(3) Uani 1 1 d . . . . .
C15 C 0.40341(17) 0.58820(15) 0.42660(7) 0.0247(3) Uani 1 1 d . . . . .
C16 C 0.50153(19) 0.62309(16) 0.68461(7) 0.0283(3) Uani 1 1 d . . . . .
C17 C -0.1069(2) 0.4814(2) 0.56939(10) 0.0391(4) Uani 1 1 d . . . . .
H17A H -0.191788 0.432180 0.560698 0.047 Uiso 1 1 calc R . . . .
H17B H -0.105668 0.574104 0.563355 0.047 Uiso 1 1 calc R . . . .
C18 C 0.39647(19) 0.20419(16) 0.59689(7) 0.0262(3) Uani 1 1 d . . . . .
C19 C 0.4011(2) 0.05509(17) 0.59794(9) 0.0373(4) Uani 1 1 d . . . . .
H19A H 0.306737 0.019989 0.585951 0.056 Uiso 1 1 calc GR . . . .
H19B H 0.424099 0.024839 0.638288 0.056 Uiso 1 1 calc GR . . . .
H19C H 0.475535 0.023822 0.570247 0.056 Uiso 1 1 calc GR . . . .
C20 C 0.53845(19) 0.26320(17) 0.61588(8) 0.0314(4) Uani 1 1 d . . . . .
H20A H 0.582928 0.308709 0.582009 0.047 Uiso 1 1 calc GR . . . .
H20B H 0.603048 0.193010 0.629776 0.047 Uiso 1 1 calc GR . . . .
H20C H 0.521872 0.326321 0.648214 0.047 Uiso 1 1 calc GR . . . .
C21 C 0.2780(2) 0.5912(2) 0.33519(8) 0.0395(4) Uani 1 1 d . . . . .
H21A H 0.350135 0.542993 0.311760 0.059 Uiso 1 1 calc GR . . . .
H21B H 0.297325 0.686093 0.332560 0.059 Uiso 1 1 calc GR . . . .
H21C H 0.181170 0.572642 0.319565 0.059 Uiso 1 1 calc GR . . . .
O6 O 0.19434(17) -0.05006(15) 0.76435(6) 0.0430(3) Uani 1 1 d . . . . .
H6A H 0.247635 -0.017310 0.790790 0.064 Uiso 1 1 calc GR . . . .
C22 C 0.1585(2) 0.0480(3) 0.72218(9) 0.0475(5) Uani 1 1 d . . . . .
H22A H 0.084593 0.106551 0.738872 0.071 Uiso 1 1 calc GR . . . .
H22B H 0.121070 0.006048 0.686010 0.071 Uiso 1 1 calc GR . . . .
H22C H 0.245106 0.099387 0.712385 0.071 Uiso 1 1 calc GR . . . .
H1 H 0.219(3) 0.771(2) 0.7476(13) 0.057 Uiso 1 1 d DR . . . .

loop_
_atom_site_aniso_label
_atom_site_aniso_U_11
_atom_site_aniso_U_22
_atom_site_aniso_U_33
_atom_site_aniso_U_23
_atom_site_aniso_U_13
_atom_site_aniso_U_12
O1 0.0432(7) 0.0389(7) 0.0226(6) -0.0078(5) -0.0005(5) 0.0063(6)
O2 0.0431(8) 0.0768(11) 0.0245(6) 0.0052(7) -0.0052(6) 0.0173(8)
O3 0.0291(6) 0.0407(7) 0.0306(6) 0.0020(5) -0.0051(5) 0.0025(5)
O4 0.0448(8) 0.0621(9) 0.0315(7) 0.0121(6) 0.0026(6) -0.0207(7)
O5 0.0326(6) 0.0391(6) 0.0230(5) 0.0020(5) -0.0025(5) -0.0018(5)
C1 0.0192(6) 0.0193(7) 0.0223(7) -0.0018(5) -0.0008(6) -0.0013(5)
C2 0.0201(7) 0.0199(7) 0.0222(7) -0.0038(6) -0.0009(5) 0.0011(6)
C3 0.0225(7) 0.0191(6) 0.0232(7) -0.0017(6) 0.0027(6) 0.0029(6)
C4 0.0223(7) 0.0255(7) 0.0274(7) 0.0020(6) 0.0000(6) -0.0023(6)
C5 0.0378(9) 0.0228(7) 0.0267(7) 0.0020(6) -0.0034(7) -0.0077(7)
C6 0.0330(8) 0.0157(6) 0.0280(8) -0.0025(6) -0.0071(7) -0.0018(6)
C7 0.0313(8) 0.0190(7) 0.0243(7) -0.0038(6) -0.0039(6) 0.0009(6)
C8 0.0322(8) 0.0280(8) 0.0207(7) -0.0033(6) -0.0017(6) 0.0054(7)
C9 0.0268(7) 0.0302(8) 0.0219(7) 0.0012(6) 0.0023(6) 0.0012(6)
C10 0.0208(7) 0.0220(7) 0.0224(7) 0.0009(6) 0.0012(6) 0.0003(6)
C11 0.0215(7) 0.0327(8) 0.0252(7) 0.0016(6) 0.0032(6) -0.0033(6)
C12 0.0256(8) 0.0315(8) 0.0440(10) 0.0053(8) -0.0013(7) -0.0073(7)
C13 0.0317(9) 0.0245(8) 0.0434(10) -0.0033(7) -0.0045(8) -0.0061(7)
C14 0.0278(8) 0.0196(7) 0.0252(7) -0.0017(6) 0.0016(6) -0.0021(6)
C15 0.0266(8) 0.0222(7) 0.0253(8) -0.0013(6) 0.0036(6) 0.0018(6)
C16 0.0328(9) 0.0270(8) 0.0252(8) -0.0013(6) -0.0065(7) -0.0006(7)
C17 0.0242(8) 0.0429(10) 0.0502(11) 0.0066(9) -0.0027(8) -0.0017(8)
C18 0.0314(8) 0.0217(7) 0.0256(7) 0.0008(6) 0.0034(7) 0.0003(6)
C19 0.0426(10) 0.0214(8) 0.0479(10) 0.0013(7) 0.0033(9) 0.0030(7)
C20 0.0289(8) 0.0274(8) 0.0379(9) 0.0057(7) -0.0028(7) 0.0042(7)
C21 0.0456(10) 0.0508(11) 0.0219(8) 0.0014(8) -0.0020(8) 0.0064(9)
O6 0.0491(8) 0.0421(7) 0.0378(7) -0.0092(6) -0.0115(6) -0.0027(6)
C22 0.0384(10) 0.0683(14) 0.0359(10) 0.0069(10) -0.0011(8) -0.0076(10)

loop_
_atom_type_symbol
_atom_type_description
_atom_type_scat_dispersion_real
_atom_type_scat_dispersion_imag
_atom_type_scat_source
C C 0.0181 0.0091 'International Tables Vol C Tables 4.2.6.8 and 6.1.1.4'
H H 0.0000 0.0000 'International Tables Vol C Tables 4.2.6.8 and 6.1.1.4'
O O 0.0492 0.0322 'International Tables Vol C Tables 4.2.6.8 and 6.1.1.4'

loop_
_geom_angle_atom_site_label_1
_geom_angle_atom_site_label_2
_geom_angle_atom_site_label_3
_geom_angle
_geom_angle_site_symmetry_1
_geom_angle_site_symmetry_3
_geom_angle_publ_flag
C8 O1 H1 107(2) . . ?
C16 O2 H2 109.5 . . ?
C15 O5 C21 116.05(14) . . ?
C2 C1 H1A 107.8 . . ?
C2 C1 C10 108.10(12) . . ?
C2 C1 C14 111.23(12) . . ?
C10 C1 H1A 107.8 . . ?
C14 C1 H1A 107.8 . . ?
C14 C1 C10 113.78(13) . . ?
C1 C2 H2A 117.1 . . ?
C3 C2 C1 125.85(14) . . ?
C3 C2 H2A 117.1 . . ?
C2 C3 C4 125.33(14) . . ?
C2 C3 C15 120.31(14) . . ?
C15 C3 C4 114.36(13) . . ?
C3 C4 H4A 108.5 . . ?
C3 C4 H4B 108.5 . . ?
C3 C4 C5 114.91(14) . . ?
H4A C4 H4B 107.5 . . ?
C5 C4 H4A 108.5 . . ?
C5 C4 H4B 108.5 . . ?
C4 C5 H5A 109.2 . . ?
C4 C5 H5B 109.2 . . ?
H5A C5 H5B 107.9 . . ?
C6 C5 C4 112.06(13) . . ?
C6 C5 H5A 109.2 . . ?
C6 C5 H5B 109.2 . . ?
C5 C6 H6 115.4 . . ?
C7 C6 C5 129.13(16) . . ?
C7 C6 H6 115.4 . . ?
C6 C7 C8 119.39(15) . . ?
C6 C7 C16 122.25(16) . . ?
C16 C7 C8 117.91(14) . . ?
O1 C8 C7 112.27(14) . . ?
O1 C8 H8 108.6 . . ?
O1 C8 C9 107.78(14) . . ?
C7 C8 H8 108.6 . . ?
C7 C8 C9 110.90(13) . . ?
C9 C8 H8 108.6 . . ?
C8 C9 H9A 109.5 . . ?
C8 C9 H9B 109.5 . . ?
C8 C9 C10 110.68(13) . . ?
H9A C9 H9B 108.1 . . ?
C10 C9 H9A 109.5 . . ?
C10 C9 H9B 109.5 . . ?
C1 C10 H10 106.6 . . ?
C9 C10 C1 111.68(12) . . ?
C9 C10 H10 106.6 . . ?
C11 C10 C1 112.74(12) . . ?
C11 C10 C9 112.19(12) . . ?
C11 C10 H10 106.6 . . ?
C12 C11 C10 115.55(14) . . ?
C17 C11 C10 121.88(16) . . ?
C17 C11 C12 122.55(16) . . ?
C11 C12 H12A 109.8 . . ?
C11 C12 H12B 109.8 . . ?
C11 C12 C13 109.44(15) . . ?
H12A C12 H12B 108.2 . . ?
C13 C12 H12A 109.8 . . ?
C13 C12 H12B 109.8 . . ?
C12 C13 H13A 109.5 . . ?
C12 C13 H13B 109.5 . . ?
H13A C13 H13B 108.1 . . ?
C14 C13 C12 110.85(14) . . ?
C14 C13 H13A 109.5 . . ?
C14 C13 H13B 109.5 . . ?
C13 C14 C1 114.28(14) . . ?
C18 C14 C1 121.67(15) . . ?
C18 C14 C13 124.05(15) . . ?
O4 C15 O5 122.58(15) . . ?
O4 C15 C3 123.27(15) . . ?
O5 C15 C3 114.16(13) . . ?
O2 C16 C7 115.94(15) . . ?
O3 C16 O2 119.66(15) . . ?
O3 C16 C7 124.39(15) . . ?
C11 C17 H17A 120.0 . . ?
C11 C17 H17B 120.0 . . ?
H17A C17 H17B 120.0 . . ?
C14 C18 C19 123.71(16) . . ?
C14 C18 C20 124.67(15) . . ?
C20 C18 C19 111.61(15) . . ?
C18 C19 H19A 109.5 . . ?
C18 C19 H19B 109.5 . . ?
C18 C19 H19C 109.5 . . ?
H19A C19 H19B 109.5 . . ?
H19A C19 H19C 109.5 . . ?
H19B C19 H19C 109.5 . . ?
C18 C20 H20A 109.5 . . ?
C18 C20 H20B 109.5 . . ?
C18 C20 H20C 109.5 . . ?
H20A C20 H20B 109.5 . . ?
H20A C20 H20C 109.5 . . ?
H20B C20 H20C 109.5 . . ?
O5 C21 H21A 109.5 . . ?
O5 C21 H21B 109.5 . . ?
O5 C21 H21C 109.5 . . ?
H21A C21 H21B 109.5 . . ?
H21A C21 H21C 109.5 . . ?
H21B C21 H21C 109.5 . . ?
C22 O6 H6A 109.5 . . ?
O6 C22 H22A 109.5 . . ?
O6 C22 H22B 109.5 . . ?
O6 C22 H22C 109.5 . . ?
H22A C22 H22B 109.5 . . ?
H22A C22 H22C 109.5 . . ?
H22B C22 H22C 109.5 . . ?

loop_
_geom_bond_atom_site_label_1
_geom_bond_atom_site_label_2
_geom_bond_distance
_geom_bond_site_symmetry_2
_geom_bond_publ_flag
O1 C8 1.4474(19) . ?
O1 H1 0.84(2) . ?
O2 H2 0.8400 . ?
O2 C16 1.326(2) . ?
O3 C16 1.212(2) . ?
O4 C15 1.203(2) . ?
O5 C15 1.335(2) . ?
O5 C21 1.444(2) . ?
C1 H1A 1.0000 . ?
C1 C2 1.508(2) . ?
C1 C10 1.566(2) . ?
C1 C14 1.532(2) . ?
C2 H2A 0.9500 . ?
C2 C3 1.339(2) . ?
C3 C4 1.511(2) . ?
C3 C15 1.493(2) . ?
C4 H4A 0.9900 . ?
C4 H4B 0.9900 . ?
C4 C5 1.546(2) . ?
C5 H5A 0.9900 . ?
C5 H5B 0.9900 . ?
C5 C6 1.501(3) . ?
C6 H6 0.9500 . ?
C6 C7 1.342(2) . ?
C7 C8 1.521(2) . ?
C7 C16 1.502(2) . ?
C8 H8 1.0000 . ?
C8 C9 1.536(2) . ?
C9 H9A 0.9900 . ?
C9 H9B 0.9900 . ?
C9 C10 1.551(2) . ?
C10 H10 1.0000 . ?
C10 C11 1.513(2) . ?
C11 C12 1.507(2) . ?
C11 C17 1.318(3) . ?
C12 H12A 0.9900 . ?
C12 H12B 0.9900 . ?
C12 C13 1.530(3) . ?
C13 H13A 0.9900 . ?
C13 H13B 0.9900 . ?
C13 C14 1.507(2) . ?
C14 C18 1.342(2) . ?
C17 H17A 0.9500 . ?
C17 H17B 0.9500 . ?
C18 C19 1.512(2) . ?
C18 C20 1.504(2) . ?
C19 H19A 0.9800 . ?
C19 H19B 0.9800 . ?
C19 H19C 0.9800 . ?
C20 H20A 0.9800 . ?
C20 H20B 0.9800 . ?
C20 H20C 0.9800 . ?
C21 H21A 0.9800 . ?
C21 H21B 0.9800 . ?
C21 H21C 0.9800 . ?
O6 H6A 0.8400 . ?
O6 C22 1.412(3) . ?
C22 H22A 0.9800 . ?
C22 H22B 0.9800 . ?
C22 H22C 0.9800 . ?
